data_2219863
loop_
_publ_author_name
'Xu, Nan'
'Powell, Douglas R.'
'Richter-Addo, George B.'

_publ_section_title (2,3,7,8,12,13,17,18-Octaethylporphinato)(trifluoromethanesulfonato)iron(III)
_journal_coeditor_code HB2808
_journal_issue 11
_journal_name_full 'Acta Crystallographica Section E'
_journal_page_first m1366
_journal_paper_doi 10.1107/S1600536808031504
_journal_volume 64
_journal_year 2008
_chemical_formula_iupac '[Fe (C F3 O3 S) (C36 H44 N4)]'
_chemical_formula_moiety 'C37 H44 F3 Fe N4 O3 S'
_chemical_formula_sum 'C37 H44 F3 Fe N4 O3 S'
_chemical_formula_weight 737.67
_chemical_name_systematic
;
(2,3,7,8,12,13,17,18-Octaethylporphinato)(trifluoromethanesulfonato)iron(III)
;
_space_group_IT_number 2
_symmetry_cell_setting triclinic
_symmetry_space_group_name_Hall '-P 1'
_symmetry_space_group_name_H-M 'P -1'
_atom_sites_solution_hydrogens geom
_atom_sites_solution_primary direct
_atom_sites_solution_secondary difmap
_audit_creation_method SHELXL-97
_cell_angle_alpha 96.324(5)
_cell_angle_beta 115.007(5)
_cell_angle_gamma 111.721(6)
_cell_formula_units_Z 2
_cell_length_a 12.2180(14)
_cell_length_b 12.7994(15)
_cell_length_c 13.8028(16)
_cell_measurement_reflns_used 7756
_cell_measurement_temperature 100(2)
_cell_measurement_theta_max 28.27
_cell_measurement_theta_min 2.33
_cell_volume 1723.8(4)
_computing_cell_refinement 'SAINT (Bruker, 1998)'
_computing_data_collection 'SMART (Bruker, 1998)'
_computing_data_reduction 'SAINT (Bruker, 1998)'
_computing_molecular_graphics 'SHELXTL (Sheldrick, 2008)'
_computing_publication_material 'SHELXTL (Sheldrick, 2008)'
_computing_structure_refinement 'SHELXTL (Sheldrick, 2008)'
_computing_structure_solution 'SHELXTL (Sheldrick, 2008)'
_diffrn_ambient_temperature 100(2)
_diffrn_measured_fraction_theta_full 0.995
_diffrn_measured_fraction_theta_max 0.995
_diffrn_measurement_device_type 'Bruker APEX CCD'
_diffrn_measurement_method \w
_diffrn_radiation_monochromator graphite
_diffrn_radiation_source 'fine-focus sealed tube'
_diffrn_radiation_type MoK\a
_diffrn_radiation_wavelength 0.71073
_diffrn_reflns_av_R_equivalents 0.0193
_diffrn_reflns_av_sigmaI/netI 0.0226
_diffrn_reflns_limit_h_max 15
_diffrn_reflns_limit_h_min -15
_diffrn_reflns_limit_k_max 15
_diffrn_reflns_limit_k_min -15
_diffrn_reflns_limit_l_max 17
_diffrn_reflns_limit_l_min -17
_diffrn_reflns_number 17956
_diffrn_reflns_theta_full 26.00
_diffrn_reflns_theta_max 26.00
_diffrn_reflns_theta_min 1.72
_diffrn_standards_number 0
_exptl_absorpt_coefficient_mu 0.558
_exptl_absorpt_correction_T_max 0.829
_exptl_absorpt_correction_T_min 0.760
_exptl_absorpt_correction_type multi-scan
_exptl_absorpt_process_details '(SADABS; Sheldrick, 2007)'
_exptl_crystal_colour black
_exptl_crystal_density_diffrn 1.421
_exptl_crystal_density_method 'not measured'
_exptl_crystal_description prism
_exptl_crystal_F_000 774
_exptl_crystal_size_max 0.52
_exptl_crystal_size_mid 0.36
_exptl_crystal_size_min 0.35
_refine_diff_density_max 1.021
_refine_diff_density_min -0.651
_refine_ls_extinction_method none
_refine_ls_goodness_of_fit_ref 1.036
_refine_ls_hydrogen_treatment constr
_refine_ls_matrix_type full
_refine_ls_number_parameters 452
_refine_ls_number_reflns 6731
_refine_ls_number_restraints 26
_refine_ls_restrained_S_all 1.096
_refine_ls_R_factor_all 0.0406
_refine_ls_R_factor_gt 0.0375
_refine_ls_shift/su_max 0.001
_refine_ls_shift/su_mean 0.000
_refine_ls_structure_factor_coef Fsqd
_refine_ls_weighting_details 'calc w=1/[\s^2^(Fo^2^)+(0.058P)^2^+1.5P] where P=(Fo^2^+2Fc^2^)/3'
_refine_ls_weighting_scheme calc
_refine_ls_wR_factor_gt 0.1036
_refine_ls_wR_factor_ref 0.1067
_reflns_number_gt 6207
_reflns_number_total 6731
_reflns_threshold_expression I>2\s(I)
_cod_data_source_file hb2808.cif
_cod_data_source_block I
_cod_database_code 2219863
_cod_database_fobs_code 2219863

loop_
_symmetry_equiv_pos_as_xyz
'x, y, z'
'-x, -y, -z'

loop_
_atom_site_type_symbol
_atom_site_label
_atom_site_fract_x
_atom_site_fract_y
_atom_site_fract_z
_atom_site_U_iso_or_equiv
_atom_site_adp_type
_atom_site_calc_flag
_atom_site_refinement_flags
_atom_site_occupancy
_atom_site_disorder_assembly
_atom_site_disorder_group
Fe Fe1 0.41603(3) 0.34987(2) 0.31778(2) 0.01775(10) Uani d . 1 . .
N N1 0.44180(17) 0.27844(15) 0.44231(13) 0.0200(3) Uani d . 1 . .
N N2 0.59488(17) 0.49255(14) 0.42231(13) 0.0204(3) Uani d . 1 . .
N N3 0.37474(16) 0.43983(14) 0.20913(13) 0.0189(3) Uani d . 1 . .
N N4 0.22023(16) 0.22759(14) 0.23117(13) 0.0192(3) Uani d . 1 . .
C C1 0.3569(2) 0.16671(18) 0.43492(16) 0.0205(4) Uani d . 1 . .
C C2 0.4213(2) 0.13718(19) 0.53472(17) 0.0224(4) Uani d . 1 . .
C C3 0.5444(2) 0.23325(19) 0.60530(16) 0.0226(4) Uani d . 1 . .
C C4 0.5575(2) 0.32002(18) 0.54697(16) 0.0214(4) Uani d . 1 . .
C C5 0.6719(2) 0.42714(19) 0.58778(16) 0.0229(4) Uani d . 1 . .
H H5 0.7433 0.4485 0.6626 0.028 Uiso calc R 1 . .
C C6 0.6912(2) 0.50594(18) 0.52876(16) 0.0223(4) Uani d . 1 . .
C C7 0.8168(2) 0.61118(18) 0.56848(17) 0.0259(4) Uani d . 1 . .
C C8 0.7974(2) 0.66287(18) 0.48569(18) 0.0268(4) Uani d . 1 . .
C C9 0.6592(2) 0.58940(17) 0.39561(17) 0.0223(4) Uani d . 1 . .
C C10 0.5988(2) 0.61321(17) 0.29676(17) 0.0223(4) Uani d . 1 . .
H H10 0.6531 0.6825 0.2876 0.027 Uiso calc R 1 . .
C C11 0.4660(2) 0.54473(17) 0.21018(16) 0.0193(4) Uani d . 1 . .
C C12 0.4026(2) 0.57402(18) 0.11033(17) 0.0219(4) Uani d . 1 . .
C C13 0.2715(2) 0.4872(2) 0.04836(18) 0.0270(4) Uani d DU 1 B .
C C14 0.2548(2) 0.40375(18) 0.10955(17) 0.0224(4) Uani d . 1 . .
C C15 0.1357(2) 0.30184(19) 0.07331(17) 0.0239(4) Uani d . 1 . .
H H15 0.0588 0.2873 0.0041 0.029 Uiso calc R 1 . .
C C16 0.1192(2) 0.21942(18) 0.12914(16) 0.0203(4) Uani d . 1 . .
C C17 -0.0046(2) 0.11087(18) 0.08721(16) 0.0202(4) Uani d . 1 . .
C C18 0.0227(2) 0.05058(17) 0.16272(16) 0.0205(4) Uani d . 1 . .
C C19 0.1613(2) 0.12371(17) 0.25172(16) 0.0197(4) Uani d . 1 . .
C C20 0.2268(2) 0.09456(18) 0.34568(17) 0.0210(4) Uani d . 1 . .
H H20 0.1784 0.0187 0.3491 0.025 Uiso calc R 1 . .
C C21 0.3620(2) 0.02166(19) 0.55482(18) 0.0261(4) Uani d . 1 . .
H H21A 0.4372 0.0066 0.6046 0.031 Uiso calc R 1 . .
H H21B 0.3057 -0.0431 0.4820 0.031 Uiso calc R 1 . .
C C22 0.2749(2) 0.0183(2) 0.6080(2) 0.0328(5) Uani d . 1 . .
H H22A 0.3298 0.0818 0.6804 0.049 Uiso d R 1 . .
H H22B 0.2410 -0.0585 0.6201 0.049 Uiso d R 1 . .
H H22C 0.1977 0.0295 0.5578 0.049 Uiso d R 1 . .
C C23 0.6511(2) 0.2489(2) 0.72072(17) 0.0266(4) Uani d . 1 . .
H H23A 0.6057 0.2023 0.7574 0.032 Uiso calc R 1 A 1
H H23B 0.6997 0.3335 0.7666 0.032 Uiso calc R 1 A 1
C C24 0.7551(2) 0.2103(2) 0.71934(19) 0.0307(5) Uani d . 1 . .
H H24A 0.7098 0.1243 0.6834 0.046 Uiso d R 1 . .
H H24B 0.8276 0.2312 0.7968 0.046 Uiso d R 1 . .
H H24C 0.7945 0.2506 0.6770 0.046 Uiso d R 1 . .
C C25 0.9460(2) 0.6459(2) 0.67638(19) 0.0323(5) Uani d . 1 . .
H H25A 0.9242 0.6299 0.7363 0.039 Uiso calc R 1 . .
H H25B 1.0062 0.7320 0.6999 0.039 Uiso calc R 1 . .
C C26 1.0208(2) 0.5775(2) 0.6629(2) 0.0402(6) Uani d . 1 . .
H H26A 0.9593 0.4921 0.6345 0.060 Uiso d R 1 . .
H H26B 1.1001 0.5968 0.7360 0.060 Uiso d R 1 . .
H H26C 1.0510 0.5996 0.6093 0.060 Uiso d R 1 . .
C C27 0.8991(2) 0.7701(2) 0.4815(2) 0.0386(6) Uani d . 1 . .
H H27A 0.9722 0.8206 0.5594 0.046 Uiso calc R 1 . .
H H27B 0.8536 0.8166 0.4463 0.046 Uiso calc R 1 . .
C C28 0.9625(3) 0.7402(3) 0.4163(3) 0.0550(8) Uani d . 1 . .
H H28A 1.0171 0.7027 0.4557 0.083 Uiso d R 1 . .
H H28B 1.0210 0.8130 0.4102 0.083 Uiso d R 1 . .
H H28C 0.8904 0.6856 0.3407 0.083 Uiso d R 1 . .
C C29 0.4719(2) 0.68032(18) 0.08217(18) 0.0238(4) Uani d . 1 . .
H H29A 0.5382 0.7480 0.1525 0.029 Uiso calc R 1 . .
H H29B 0.4030 0.7021 0.0330 0.029 Uiso calc R 1 . .
C C30 0.5464(2) 0.6586(2) 0.0229(2) 0.0305(5) Uani d . 1 . .
H H30A 0.6139 0.6360 0.0707 0.046 Uiso d R 1 . .
H H30B 0.5923 0.7313 0.0090 0.046 Uiso d R 1 . .
H H30C 0.4805 0.5948 -0.0491 0.046 Uiso d R 1 . .
C C31 0.1635(2) 0.4765(2) -0.06200(19) 0.0410(6) Uani d DU 1 . .
H H31A 0.0760 0.4415 -0.0626 0.049 Uiso calc PR 0.502(6) B 1
H H31B 0.1824 0.5577 -0.0657 0.049 Uiso calc PR 0.502(6) B 1
H H31C 0.1218 0.3954 -0.1133 0.049 Uiso d PR 0.498(6) B 2
H H31D 0.2079 0.5320 -0.0939 0.049 Uiso d PR 0.498(6) B 2
C C32 0.1439(5) 0.4092(4) -0.1630(3) 0.0315(12) Uani d PDU 0.502(6) B 1
H H32A 0.2232 0.4498 -0.1715 0.047 Uiso d PR 0.502(6) B 1
H H32B 0.0621 0.4013 -0.2279 0.047 Uiso d PR 0.502(6) B 1
H H32C 0.1330 0.3303 -0.1588 0.047 Uiso d PR 0.502(6) B 1
C C32' 0.0532(4) 0.4962(4) -0.0675(4) 0.0309(12) Uani d PDU 0.498(6) B 2
H H32D -0.0091 0.4857 -0.1457 0.046 Uiso d PR 0.498(6) B 2
H H32E 0.0893 0.5770 -0.0203 0.046 Uiso d PR 0.498(6) B 2
H H32F 0.0040 0.4393 -0.0403 0.046 Uiso d PR 0.498(6) B 2
C C33 -0.1365(2) 0.07843(18) -0.01692(17) 0.0218(4) Uani d . 1 . .
H H33A -0.1968 -0.0077 -0.0408 0.026 Uiso calc R 1 . .
H H33B -0.1182 0.0952 -0.0784 0.026 Uiso calc R 1 . .
C C34 -0.2093(2) 0.1466(2) 0.00162(19) 0.0288(5) Uani d . 1 . .
H H34A -0.2287 0.1295 0.0617 0.043 Uiso d R 1 . .
H H34B -0.2949 0.1223 -0.0682 0.043 Uiso d R 1 . .
H H34C -0.1510 0.2319 0.0233 0.043 Uiso d R 1 . .
C C35 -0.0705(2) -0.06856(18) 0.15773(18) 0.0238(4) Uani d . 1 . .
H H35A -0.0177 -0.1122 0.1854 0.029 Uiso calc R 1 . .
H H35B -0.1420 -0.1144 0.0782 0.029 Uiso calc R 1 . .
C C36 -0.1385(2) -0.0610(2) 0.2272(2) 0.0322(5) Uani d . 1 . .
H H36A -0.0684 -0.0145 0.3058 0.048 Uiso d R 1 . .
H H36B -0.1947 -0.1411 0.2233 0.048 Uiso d R 1 . .
H H36C -0.1960 -0.0227 0.1971 0.048 Uiso d R 1 . .
S S1A 0.53812(5) 0.18176(4) 0.27122(4) 0.02140(13) Uani d . 1 . .
O O1A 0.48331(14) 0.26554(12) 0.23952(11) 0.0226(3) Uani d . 1 . .
O O2A 0.43782(16) 0.06943(13) 0.25787(13) 0.0294(3) Uani d . 1 . .
O O3A 0.66892(16) 0.23466(15) 0.37091(13) 0.0323(4) Uani d . 1 . .
C C1A 0.5698(2) 0.1493(2) 0.15635(19) 0.0280(5) Uani d . 1 . .
F F1A 0.6203(2) 0.07312(17) 0.16842(14) 0.0545(5) Uani d . 1 . .
F F2A 0.65782(14) 0.24699(14) 0.15333(12) 0.0415(4) Uani d . 1 . .
F F3A 0.45686(14) 0.10225(12) 0.05638(10) 0.0338(3) Uani d . 1 . .

loop_
_atom_site_aniso_label
_atom_site_aniso_U_11
_atom_site_aniso_U_22
_atom_site_aniso_U_33
_atom_site_aniso_U_12
_atom_site_aniso_U_13
_atom_site_aniso_U_23
Fe1 0.01791(16) 0.01937(16) 0.01339(15) 0.00727(12) 0.00684(12) 0.00551(11)
N1 0.0201(8) 0.0239(8) 0.0152(8) 0.0098(7) 0.0086(7) 0.0058(7)
N2 0.0217(8) 0.0208(8) 0.0151(8) 0.0093(7) 0.0072(7) 0.0044(6)
N3 0.0185(8) 0.0204(8) 0.0160(8) 0.0079(7) 0.0082(6) 0.0054(6)
N4 0.0201(8) 0.0222(8) 0.0160(8) 0.0092(7) 0.0098(7) 0.0074(6)
C1 0.0255(10) 0.0251(10) 0.0185(9) 0.0142(8) 0.0144(8) 0.0097(8)
C2 0.0281(10) 0.0291(11) 0.0189(9) 0.0173(9) 0.0148(8) 0.0111(8)
C3 0.0279(10) 0.0306(11) 0.0167(9) 0.0173(9) 0.0134(8) 0.0099(8)
C4 0.0251(10) 0.0285(10) 0.0153(9) 0.0154(9) 0.0114(8) 0.0077(8)
C5 0.0244(10) 0.0287(11) 0.0130(9) 0.0135(9) 0.0067(8) 0.0043(8)
C6 0.0243(10) 0.0235(10) 0.0150(9) 0.0115(8) 0.0072(8) 0.0018(8)
C7 0.0265(11) 0.0207(10) 0.0190(10) 0.0090(8) 0.0052(8) -0.0001(8)
C8 0.0251(10) 0.0190(10) 0.0234(10) 0.0071(8) 0.0055(9) 0.0020(8)
C9 0.0227(10) 0.0186(9) 0.0201(10) 0.0084(8) 0.0081(8) 0.0030(8)
C10 0.0240(10) 0.0169(9) 0.0231(10) 0.0075(8) 0.0112(8) 0.0061(8)
C11 0.0227(10) 0.0182(9) 0.0188(9) 0.0100(8) 0.0114(8) 0.0056(7)
C12 0.0245(10) 0.0241(10) 0.0209(10) 0.0122(8) 0.0132(8) 0.0091(8)
C13 0.0243(10) 0.0314(11) 0.0235(10) 0.0104(9) 0.0112(9) 0.0151(9)
C14 0.0207(10) 0.0271(10) 0.0189(9) 0.0104(8) 0.0094(8) 0.0104(8)
C15 0.0186(9) 0.0305(11) 0.0169(9) 0.0090(8) 0.0057(8) 0.0100(8)
C16 0.0188(9) 0.0240(10) 0.0177(9) 0.0089(8) 0.0098(8) 0.0061(8)
C17 0.0194(9) 0.0236(10) 0.0180(9) 0.0090(8) 0.0107(8) 0.0053(8)
C18 0.0210(10) 0.0223(10) 0.0188(9) 0.0082(8) 0.0124(8) 0.0050(8)
C19 0.0215(9) 0.0222(9) 0.0178(9) 0.0097(8) 0.0122(8) 0.0060(8)
C20 0.0248(10) 0.0217(9) 0.0211(10) 0.0110(8) 0.0146(8) 0.0091(8)
C21 0.0331(11) 0.0296(11) 0.0226(10) 0.0177(9) 0.0156(9) 0.0135(9)
C22 0.0366(12) 0.0290(11) 0.0352(12) 0.0112(10) 0.0236(11) 0.0097(10)
C23 0.0325(11) 0.0338(11) 0.0162(10) 0.0180(10) 0.0116(9) 0.0104(8)
C24 0.0302(11) 0.0394(13) 0.0224(10) 0.0194(10) 0.0099(9) 0.0107(9)
C25 0.0268(11) 0.0248(11) 0.0220(11) 0.0045(9) 0.0006(9) 0.0027(9)
C26 0.0268(12) 0.0499(15) 0.0345(13) 0.0161(11) 0.0085(10) 0.0159(11)
C27 0.0256(11) 0.0225(11) 0.0374(13) 0.0014(9) -0.0008(10) 0.0092(10)
C28 0.0390(15) 0.0484(16) 0.0609(19) 0.0043(13) 0.0232(14) 0.0250(15)
C29 0.0262(10) 0.0225(10) 0.0231(10) 0.0107(8) 0.0123(8) 0.0107(8)
C30 0.0347(12) 0.0292(11) 0.0370(12) 0.0151(10) 0.0237(10) 0.0177(10)
C31 0.0256(11) 0.0444(14) 0.0335(12) 0.0043(10) 0.0054(10) 0.0271(11)
C32 0.032(2) 0.036(2) 0.022(2) 0.017(2) 0.0099(18) 0.0087(18)
C32' 0.027(2) 0.032(2) 0.033(2) 0.0138(19) 0.0125(19) 0.0150(19)
C33 0.0181(9) 0.0234(10) 0.0192(9) 0.0071(8) 0.0080(8) 0.0051(8)
C34 0.0228(10) 0.0283(11) 0.0281(11) 0.0120(9) 0.0081(9) 0.0037(9)
C35 0.0248(10) 0.0207(10) 0.0234(10) 0.0070(8) 0.0132(8) 0.0060(8)
C36 0.0341(12) 0.0297(11) 0.0364(12) 0.0097(10) 0.0249(11) 0.0104(10)
S1A 0.0230(3) 0.0241(3) 0.0178(2) 0.0112(2) 0.0105(2) 0.00716(19)
O1A 0.0287(7) 0.0248(7) 0.0194(7) 0.0143(6) 0.0143(6) 0.0084(6)
O2A 0.0342(8) 0.0261(8) 0.0283(8) 0.0117(7) 0.0171(7) 0.0123(6)
O3A 0.0264(8) 0.0429(9) 0.0215(8) 0.0160(7) 0.0075(6) 0.0087(7)
C1A 0.0326(11) 0.0331(12) 0.0265(11) 0.0190(10) 0.0178(9) 0.0105(9)
F1A 0.0885(13) 0.0807(12) 0.0476(9) 0.0708(11) 0.0473(9) 0.0348(9)
F2A 0.0325(7) 0.0558(9) 0.0351(8) 0.0123(7) 0.0227(6) 0.0157(7)
F3A 0.0429(8) 0.0323(7) 0.0198(6) 0.0137(6) 0.0146(6) 0.0046(5)

loop_
_atom_type_symbol
_atom_type_description
_atom_type_scat_dispersion_real
_atom_type_scat_dispersion_imag
_atom_type_scat_source
C C 0.0033 0.0016 'International Tables Vol C Tables 4.2.6.8 and 6.1.1.4'
H H 0.0000 0.0000 'International Tables Vol C Tables 4.2.6.8 and 6.1.1.4'
N N 0.0061 0.0033 'International Tables Vol C Tables 4.2.6.8 and 6.1.1.4'
O O 0.0106 0.0060 'International Tables Vol C Tables 4.2.6.8 and 6.1.1.4'
F F 0.0171 0.0103 'International Tables Vol C Tables 4.2.6.8 and 6.1.1.4'
S S 0.1246 0.1234 'International Tables Vol C Tables 4.2.6.8 and 6.1.1.4'
Fe Fe 0.3463 0.8444 'International Tables Vol C Tables 4.2.6.8 and 6.1.1.4'

loop_
_geom_angle_atom_site_label_1
_geom_angle_atom_site_label_2
_geom_angle_atom_site_label_3
_geom_angle
_geom_angle_publ_flag
N1 Fe1 N2 89.36(7) ?
N1 Fe1 N3 167.25(7) ?
N2 Fe1 N3 89.17(7) ?
N1 Fe1 N4 89.01(7) ?
N2 Fe1 N4 165.89(7) ?
N3 Fe1 N4 89.34(7) ?
N1 Fe1 O1A 97.97(6) ?
N2 Fe1 O1A 97.48(6) ?
N3 Fe1 O1A 94.78(6) ?
N4 Fe1 O1A 96.63(6) ?
C1 N1 C4 104.98(16) ?
C1 N1 Fe1 126.65(13) ?
C4 N1 Fe1 127.49(14) ?
C6 N2 C9 104.94(16) ?
C6 N2 Fe1 127.33(14) ?
C9 N2 Fe1 126.74(13) ?
C14 N3 C11 104.97(16) ?
C14 N3 Fe1 127.55(13) ?
C11 N3 Fe1 126.99(13) ?
C19 N4 C16 104.82(16) ?
C19 N4 Fe1 127.04(13) ?
C16 N4 Fe1 127.53(13) ?
C20 C1 N1 124.70(18) ?
C20 C1 C2 124.55(19) ?
N1 C1 C2 110.73(18) ?
C3 C2 C1 106.82(18) ?
C3 C2 C21 127.42(19) ?
C1 C2 C21 125.76(19) ?
C2 C3 C4 106.78(17) ?
C2 C3 C23 128.31(19) ?
C4 C3 C23 124.89(19) ?
C5 C4 N1 124.71(18) ?
C5 C4 C3 124.58(19) ?
N1 C4 C3 110.65(18) ?
C4 C5 C6 125.30(19) ?
C4 C5 H5 117.4 ?
C6 C5 H5 117.4 ?
C5 C6 N2 124.88(19) ?
C5 C6 C7 124.30(19) ?
N2 C6 C7 110.78(18) ?
C8 C7 C6 106.90(18) ?
C8 C7 C25 128.4(2) ?
C6 C7 C25 124.4(2) ?
C7 C8 C9 106.67(19) ?
C7 C8 C27 128.4(2) ?
C9 C8 C27 124.8(2) ?
C10 C9 N2 124.71(18) ?
C10 C9 C8 124.58(19) ?
N2 C9 C8 110.71(18) ?
C11 C10 C9 125.40(19) ?
C11 C10 H10 117.3 ?
C9 C10 H10 117.3 ?
C10 C11 N3 124.51(18) ?
C10 C11 C12 124.67(18) ?
N3 C11 C12 110.80(17) ?
C13 C12 C11 106.66(18) ?
C13 C12 C29 127.99(19) ?
C11 C12 C29 125.35(18) ?
C12 C13 C14 107.08(18) ?
C12 C13 C31 127.9(2) ?
C14 C13 C31 125.07(19) ?
C15 C14 N3 124.81(18) ?
C15 C14 C13 124.70(19) ?
N3 C14 C13 110.49(17) ?
C16 C15 C14 125.43(19) ?
C16 C15 H15 117.3 ?
C14 C15 H15 117.3 ?
C15 C16 N4 124.71(18) ?
C15 C16 C17 124.46(18) ?
N4 C16 C17 110.80(17) ?
C18 C17 C16 106.55(17) ?
C18 C17 C33 128.90(18) ?
C16 C17 C33 124.49(18) ?
C17 C18 C19 106.85(17) ?
C17 C18 C35 128.19(18) ?
C19 C18 C35 124.96(18) ?
C20 C19 N4 124.46(18) ?
C20 C19 C18 124.60(19) ?
N4 C19 C18 110.94(17) ?
C1 C20 C19 125.27(19) ?
C1 C20 H20 117.4 ?
C19 C20 H20 117.4 ?
C2 C21 C22 113.67(18) ?
C2 C21 H21A 108.8 ?
C22 C21 H21A 108.8 ?
C2 C21 H21B 108.8 ?
C22 C21 H21B 108.8 ?
H21A C21 H21B 107.7 ?
C21 C22 H22A 109.5 ?
C21 C22 H22B 109.5 ?
H22A C22 H22B 109.5 ?
C21 C22 H22C 109.5 ?
H22A C22 H22C 109.5 ?
H22B C22 H22C 109.5 ?
C3 C23 C24 113.37(17) ?
C3 C23 H23A 108.9 ?
C24 C23 H23A 108.9 ?
C3 C23 H23B 108.9 ?
C24 C23 H23B 108.9 ?
H23A C23 H23B 107.7 ?
C23 C24 H24A 109.5 ?
C23 C24 H24B 109.5 ?
H24A C24 H24B 109.5 ?
C23 C24 H24C 109.5 ?
H24A C24 H24C 109.5 ?
H24B C24 H24C 109.5 ?
C7 C25 C26 111.46(19) ?
C7 C25 H25A 109.3 ?
C26 C25 H25A 109.3 ?
C7 C25 H25B 109.3 ?
C26 C25 H25B 109.3 ?
H25A C25 H25B 108.0 ?
C25 C26 H26A 109.5 ?
C25 C26 H26B 109.5 ?
H26A C26 H26B 109.5 ?
C25 C26 H26C 109.5 ?
H26A C26 H26C 109.5 ?
H26B C26 H26C 109.5 ?
C8 C27 C28 113.3(2) ?
C8 C27 H27A 108.9 ?
C28 C27 H27A 108.9 ?
C8 C27 H27B 108.9 ?
C28 C27 H27B 108.9 ?
H27A C27 H27B 107.7 ?
C27 C28 H28A 109.5 ?
C27 C28 H28B 109.5 ?
H28A C28 H28B 109.5 ?
C27 C28 H28C 109.5 ?
H28A C28 H28C 109.5 ?
H28B C28 H28C 109.5 ?
C12 C29 C30 112.86(17) ?
C12 C29 H29A 109.0 ?
C30 C29 H29A 109.0 ?
C12 C29 H29B 109.0 ?
C30 C29 H29B 109.0 ?
H29A C29 H29B 107.8 ?
C29 C30 H30A 109.5 ?
C29 C30 H30B 109.5 ?
H30A C30 H30B 109.5 ?
C29 C30 H30C 109.5 ?
H30A C30 H30C 109.5 ?
H30B C30 H30C 109.5 ?
C32 C31 C13 118.9(2) ?
C32' C31 C13 119.5(2) ?
C32 C31 H31A 107.6 ?
C13 C31 H31A 107.6 ?
C32 C31 H31B 107.6 ?
C13 C31 H31B 107.6 ?
H31A C31 H31B 107.0 ?
C32' C31 H31C 106.4 ?
C13 C31 H31C 107.9 ?
C32' C31 H31D 107.7 ?
C13 C31 H31D 107.7 ?
H31C C31 H31D 107.0 ?
H31C C32 H31D 82.8 ?
C31 C32 H32A 109.5 ?
C31 C32 H32B 109.5 ?
H32A C32 H32B 109.5 ?
C31 C32 H32C 109.5 ?
H32A C32 H32C 109.5 ?
H32B C32 H32C 109.5 ?
C31 C32' H32D 109.5 ?
C31 C32' H32E 109.5 ?
H32D C32' H32E 109.5 ?
C31 C32' H32F 109.5 ?
H32D C32' H32F 109.5 ?
H32E C32' H32F 109.5 ?
C17 C33 C34 112.30(17) ?
C17 C33 H33A 109.1 ?
C34 C33 H33A 109.1 ?
C17 C33 H33B 109.1 ?
C34 C33 H33B 109.1 ?
H33A C33 H33B 107.9 ?
C33 C34 H34A 109.5 ?
C33 C34 H34B 109.5 ?
H34A C34 H34B 109.5 ?
C33 C34 H34C 109.5 ?
H34A C34 H34C 109.5 ?
H34B C34 H34C 109.5 ?
C18 C35 C36 113.27(17) ?
C18 C35 H35A 108.9 ?
C36 C35 H35A 108.9 ?
C18 C35 H35B 108.9 ?
C36 C35 H35B 108.9 ?
H35A C35 H35B 107.7 ?
C35 C36 H36A 109.5 ?
C35 C36 H36B 109.5 ?
H36A C36 H36B 109.5 ?
C35 C36 H36C 109.5 ?
H36A C36 H36C 109.5 ?
H36B C36 H36C 109.5 ?
O3A S1A O2A 117.97(10) ?
O3A S1A O1A 114.00(9) ?
O2A S1A O1A 113.34(9) ?
O3A S1A C1A 104.86(10) ?
O2A S1A C1A 103.69(10) ?
O1A S1A C1A 100.22(9) ?
S1A O1A Fe1 129.34(8) y
F1A C1A F3A 107.70(18) ?
F1A C1A F2A 108.25(19) ?
F3A C1A F2A 106.79(18) ?
F1A C1A S1A 110.29(15) ?
F3A C1A S1A 112.07(15) ?
F2A C1A S1A 111.55(15) ?

loop_
_geom_bond_atom_site_label_1
_geom_bond_atom_site_label_2
_geom_bond_distance
_geom_bond_publ_flag
Fe1 N1 1.9979(17) y
Fe1 N2 1.9981(17) y
Fe1 N3 1.9999(16) y
Fe1 N4 2.0001(17) y
Fe1 O1A 2.0392(14) y
N1 C1 1.383(3) ?
N1 C4 1.384(2) ?
N2 C6 1.381(3) ?
N2 C9 1.383(3) ?
N3 C14 1.381(2) ?
N3 C11 1.386(2) ?
N4 C19 1.383(2) ?
N4 C16 1.386(2) ?
C1 C20 1.380(3) ?
C1 C2 1.442(3) ?
C2 C3 1.361(3) ?
C2 C21 1.502(3) ?
C3 C4 1.443(3) ?
C3 C23 1.502(3) ?
C4 C5 1.377(3) ?
C5 C6 1.380(3) ?
C5 H5 0.9500 ?
C6 C7 1.437(3) ?
C7 C8 1.361(3) ?
C7 C25 1.502(3) ?
C8 C9 1.440(3) ?
C8 C27 1.500(3) ?
C9 C10 1.381(3) ?
C10 C11 1.380(3) ?
C10 H10 0.9500 ?
C11 C12 1.437(3) ?
C12 C13 1.359(3) ?
C12 C29 1.504(3) ?
C13 C14 1.442(3) ?
C13 C31 1.484(3) ?
C14 C15 1.380(3) ?
C15 C16 1.379(3) ?
C15 H15 0.9500 ?
C16 C17 1.443(3) ?
C17 C18 1.366(3) ?
C17 C33 1.500(3) ?
C18 C19 1.438(3) ?
C18 C35 1.501(3) ?
C19 C20 1.383(3) ?
C20 H20 0.9500 ?
C21 C22 1.519(3) ?
C21 H21A 0.9900 ?
C21 H21B 0.9900 ?
C22 H22A 0.9800 ?
C22 H22B 0.9800 ?
C22 H22C 0.9800 ?
C23 C24 1.531(3) ?
C23 H23A 0.9900 ?
C23 H23B 0.9900 ?
C24 H24A 0.9800 ?
C24 H24B 0.9800 ?
C24 H24C 0.9800 ?
C25 C26 1.529(4) ?
C25 H25A 0.9900 ?
C25 H25B 0.9900 ?
C26 H26A 0.9800 ?
C26 H26B 0.9800 ?
C26 H26C 0.9800 ?
C27 C28 1.512(4) ?
C27 H27A 0.9900 ?
C27 H27B 0.9900 ?
C28 H28A 0.9800 ?
C28 H28B 0.9800 ?
C28 H28C 0.9800 ?
C29 C30 1.529(3) ?
C29 H29A 0.9900 ?
C29 H29B 0.9900 ?
C30 H30A 0.9800 ?
C30 H30B 0.9800 ?
C30 H30C 0.9800 ?
C31 C32 1.430(3) ?
C31 C32' 1.433(3) ?
C31 H31A 0.9900 ?
C31 H31B 0.9900 ?
C31 H31C 0.9900 ?
C31 H31D 0.9900 ?
C32 H32A 0.9800 ?
C32 H32B 0.9800 ?
C32 H32C 0.9800 ?
C32' H32D 0.9800 ?
C32' H32E 0.9800 ?
C32' H32F 0.9800 ?
C33 C34 1.529(3) ?
C33 H33A 0.9900 ?
C33 H33B 0.9900 ?
C34 H34A 0.9800 ?
C34 H34B 0.9800 ?
C34 H34C 0.9800 ?
C35 C36 1.527(3) ?
C35 H35A 0.9900 ?
C35 H35B 0.9900 ?
C36 H36A 0.9800 ?
C36 H36B 0.9800 ?
C36 H36C 0.9800 ?
S1A O3A 1.4284(16) ?
S1A O2A 1.4316(16) ?
S1A O1A 1.4755(15) ?
S1A C1A 1.825(2) ?
C1A F1A 1.324(3) ?
C1A F3A 1.328(3) ?
C1A F2A 1.333(3) ?

loop_
_geom_torsion_atom_site_label_1
_geom_torsion_atom_site_label_2
_geom_torsion_atom_site_label_3
_geom_torsion_atom_site_label_4
_geom_torsion
N2 Fe1 N1 C1 -176.28(16)
N3 Fe1 N1 C1 100.3(3)
N4 Fe1 N1 C1 17.74(16)
O1A Fe1 N1 C1 -78.82(16)
N2 Fe1 N1 C4 -8.70(16)
N3 Fe1 N1 C4 -92.1(3)
N4 Fe1 N1 C4 -174.68(16)
O1A Fe1 N1 C4 88.77(16)
N1 Fe1 N2 C6 9.46(17)
N3 Fe1 N2 C6 176.80(17)
N4 Fe1 N2 C6 92.8(3)
O1A Fe1 N2 C6 -88.49(17)
N1 Fe1 N2 C9 176.31(17)
N3 Fe1 N2 C9 -16.36(17)
N4 Fe1 N2 C9 -100.3(3)
O1A Fe1 N2 C9 78.35(17)
N1 Fe1 N3 C14 -90.9(3)
N2 Fe1 N3 C14 -174.27(17)
N4 Fe1 N3 C14 -8.30(17)
O1A Fe1 N3 C14 88.29(17)
N1 Fe1 N3 C11 98.4(3)
N2 Fe1 N3 C11 15.00(16)
N4 Fe1 N3 C11 -179.04(16)
O1A Fe1 N3 C11 -82.44(16)
N1 Fe1 N4 C19 -15.57(16)
N2 Fe1 N4 C19 -99.0(3)
N3 Fe1 N4 C19 177.07(16)
O1A Fe1 N4 C19 82.34(16)
N1 Fe1 N4 C16 174.72(17)
N2 Fe1 N4 C16 91.3(3)
N3 Fe1 N4 C16 7.36(16)
O1A Fe1 N4 C16 -87.37(16)
C4 N1 C1 C20 177.06(18)
Fe1 N1 C1 C20 -13.1(3)
C4 N1 C1 C2 -1.3(2)
Fe1 N1 C1 C2 168.54(13)
C20 C1 C2 C3 -176.16(19)
N1 C1 C2 C3 2.2(2)
C20 C1 C2 C21 4.0(3)
N1 C1 C2 C21 -177.66(18)
C1 C2 C3 C4 -2.1(2)
C21 C2 C3 C4 177.77(19)
C1 C2 C3 C23 179.52(19)
C21 C2 C3 C23 -0.6(3)
C1 N1 C4 C5 177.24(19)
Fe1 N1 C4 C5 7.5(3)
C1 N1 C4 C3 0.0(2)
Fe1 N1 C4 C3 -169.74(13)
C2 C3 C4 C5 -175.89(19)
C23 C3 C4 C5 2.6(3)
C2 C3 C4 N1 1.4(2)
C23 C3 C4 N1 179.85(18)
N1 C4 C5 C6 -3.6(3)
C3 C4 C5 C6 173.3(2)
C4 C5 C6 N2 4.5(3)
C4 C5 C6 C7 -173.1(2)
C9 N2 C6 C5 -178.31(19)
Fe1 N2 C6 C5 -9.2(3)
C9 N2 C6 C7 -0.5(2)
Fe1 N2 C6 C7 168.65(14)
C5 C6 C7 C8 177.9(2)
N2 C6 C7 C8 0.0(2)
C5 C6 C7 C25 3.7(3)
N2 C6 C7 C25 -174.2(2)
C6 C7 C8 C9 0.5(2)
C25 C7 C8 C9 174.3(2)
C6 C7 C8 C27 -175.5(2)
C25 C7 C8 C27 -1.7(4)
C6 N2 C9 C10 -178.53(19)
Fe1 N2 C9 C10 12.3(3)
C6 N2 C9 C8 0.8(2)
Fe1 N2 C9 C8 -168.44(14)
C7 C8 C9 C10 178.5(2)
C27 C8 C9 C10 -5.3(3)
C7 C8 C9 N2 -0.8(2)
C27 C8 C9 N2 175.4(2)
N2 C9 C10 C11 0.1(3)
C8 C9 C10 C11 -179.1(2)
C9 C10 C11 N3 -1.7(3)
C9 C10 C11 C12 176.6(2)
C14 N3 C11 C10 178.29(19)
Fe1 N3 C11 C10 -9.3(3)
C14 N3 C11 C12 -0.2(2)
Fe1 N3 C11 C12 172.20(13)
C10 C11 C12 C13 -177.9(2)
N3 C11 C12 C13 0.5(2)
C10 C11 C12 C29 2.8(3)
N3 C11 C12 C29 -178.71(18)
C11 C12 C13 C14 -0.6(2)
C29 C12 C13 C14 178.6(2)
C11 C12 C13 C31 179.8(2)
C29 C12 C13 C31 -0.9(4)
C11 N3 C14 C15 179.5(2)
Fe1 N3 C14 C15 7.1(3)
C11 N3 C14 C13 -0.2(2)
Fe1 N3 C14 C13 -172.55(14)
C12 C13 C14 C15 -179.1(2)
C31 C13 C14 C15 0.4(4)
C12 C13 C14 N3 0.5(2)
C31 C13 C14 N3 -179.9(2)
N3 C14 C15 C16 -1.7(4)
C13 C14 C15 C16 178.0(2)
C14 C15 C16 N4 0.6(3)
C14 C15 C16 C17 -177.2(2)
C19 N4 C16 C15 -176.66(19)
Fe1 N4 C16 C15 -5.1(3)
C19 N4 C16 C17 1.4(2)
Fe1 N4 C16 C17 172.91(13)
C15 C16 C17 C18 176.11(19)
N4 C16 C17 C18 -1.9(2)
C15 C16 C17 C33 -6.5(3)
N4 C16 C17 C33 175.49(17)
C16 C17 C18 C19 1.6(2)
C33 C17 C18 C19 -175.66(19)
C16 C17 C18 C35 -178.72(19)
C33 C17 C18 C35 4.0(3)
C16 N4 C19 C20 179.99(18)
Fe1 N4 C19 C20 8.4(3)
C16 N4 C19 C18 -0.4(2)
Fe1 N4 C19 C18 -171.93(13)
C17 C18 C19 C20 178.81(19)
C35 C18 C19 C20 -0.9(3)
C17 C18 C19 N4 -0.8(2)
C35 C18 C19 N4 179.49(17)
N1 C1 C20 C19 -1.2(3)
C2 C1 C20 C19 176.93(19)
N4 C19 C20 C1 3.7(3)
C18 C19 C20 C1 -175.94(19)
C3 C2 C21 C22 91.9(3)
C1 C2 C21 C22 -88.3(3)
C2 C3 C23 C24 90.5(3)
C4 C3 C23 C24 -87.6(3)
C8 C7 C25 C26 -93.2(3)
C6 C7 C25 C26 79.7(3)
C7 C8 C27 C28 96.3(3)
C9 C8 C27 C28 -79.0(3)
C13 C12 C29 C30 -93.5(3)
C11 C12 C29 C30 85.6(2)
C12 C13 C31 C32 92.8(4)
C14 C13 C31 C32 -86.7(3)
C12 C13 C31 C32' -108.5(3)
C14 C13 C31 C32' 72.0(4)
C18 C17 C33 C34 101.2(2)
C16 C17 C33 C34 -75.7(2)
C17 C18 C35 C36 -97.2(2)
C19 C18 C35 C36 82.4(3)
O3A S1A O1A Fe1 -69.33(13)
O2A S1A O1A Fe1 69.37(13)
C1A S1A O1A Fe1 179.23(11)
N1 Fe1 O1A S1A -2.03(12)
N2 Fe1 O1A S1A 88.37(12)
N3 Fe1 O1A S1A 178.16(11)
N4 Fe1 O1A S1A -91.95(12)
O3A S1A C1A F1A 61.84(19)
O2A S1A C1A F1A -62.50(18)
O1A S1A C1A F1A -179.77(16)
O3A S1A C1A F3A -178.18(15)
O2A S1A C1A F3A 57.48(17)
O1A S1A C1A F3A -59.79(17)
O3A S1A C1A F2A -58.49(18)
O2A S1A C1A F2A 177.17(15)
O1A S1A C1A F2A 59.90(17)
